data_4114853
loop_
_publ_author_name
'Antonio Codina'
'Eduardo J. Fern\'andez'
'Peter G. Jones'
'Antonio Laguna'
'Jos\'e M. L\'opez-de-Luzuriaga'
'Miguel Monge'
'M. Elena Olmos'
'Javier P\'erez'
'Miguel A. Rodr\'iguez'

_publ_section_title
;
 Do Aurophilic Interactions Compete against Hydrogen Bonds? Experimental
 Evidence and Rationalization Based on ab Initio Calculations
;
_journal_name_full 'Journal of the American Chemical Society'
_journal_page_first 6781
_journal_page_last 6786
_journal_paper_doi 10.1021/ja025765g
_journal_volume 124
_journal_year 2002
_chemical_formula_sum 'C19 H11 Au F5 N'
_chemical_formula_weight 545.25
_chemical_name_systematic
; 
 ? 
;
_space_group_IT_number 14
_symmetry_cell_setting monoclinic
_symmetry_space_group_name_Hall '-P 2ybc'
_symmetry_space_group_name_H-M 'P 1 21/c 1'
_atom_sites_solution_hydrogens geom
_atom_sites_solution_primary direct
_atom_sites_solution_secondary difmap
_audit_creation_method SHELXL-97
_cell_angle_alpha 90.00
_cell_angle_beta 109.8073(19)
_cell_angle_gamma 90.00
_cell_formula_units_Z 4
_cell_length_a 13.6780(4)
_cell_length_b 7.6814(3)
_cell_length_c 17.4676(5)
_cell_measurement_reflns_used 9951
_cell_measurement_temperature 293(2)
_cell_measurement_theta_max 20.816
_cell_measurement_theta_min 0.998
_cell_volume 1726.68(10)
_computing_cell_refinement 'Denzo and Scalepack (Otwinowski & Minor, 1997)'
_computing_data_collection 'Nonius KappaCCD'
_computing_data_reduction 'Denzo and Scalepack (Otwinowski & Minor, 1997)'
_computing_molecular_graphics 'ORTEP3 for Windows'
_computing_publication_material SHELXL-97
_computing_structure_refinement 'SHELXL-97 (Sheldrick, 1997)'
_computing_structure_solution 'SHELXS-97 (Sheldrick, 1990)'
_diffrn_ambient_temperature 293(2)
_diffrn_detector_area_resol_mean 9
_diffrn_measured_fraction_theta_full 0.997
_diffrn_measured_fraction_theta_max 0.997
_diffrn_measurement_device_type 'Nonius KappaCCD'
_diffrn_measurement_method \f-scan
_diffrn_radiation_monochromator graphite
_diffrn_radiation_source 'fine-focus sealed tube'
_diffrn_radiation_type MoK\a
_diffrn_radiation_wavelength 0.71070
_diffrn_reflns_av_R_equivalents 0.0599
_diffrn_reflns_av_sigmaI/netI 0.0600
_diffrn_reflns_limit_h_max 13
_diffrn_reflns_limit_h_min -13
_diffrn_reflns_limit_k_max 7
_diffrn_reflns_limit_k_min -7
_diffrn_reflns_limit_l_max 17
_diffrn_reflns_limit_l_min -17
_diffrn_reflns_number 14186
_diffrn_reflns_theta_full 20.81
_diffrn_reflns_theta_max 20.81
_diffrn_reflns_theta_min 2.93
_exptl_absorpt_coefficient_mu 8.572
_exptl_absorpt_correction_T_max 0.858
_exptl_absorpt_correction_T_min 1.157
_exptl_absorpt_correction_type multi-scan
_exptl_absorpt_process_details 'Sortav Blessing (1195)'
_exptl_crystal_colour colourless
_exptl_crystal_density_diffrn 2.097
_exptl_crystal_description cube
_exptl_crystal_F_000 1024
_exptl_crystal_size_max 0.25
_exptl_crystal_size_mid 0.23
_exptl_crystal_size_min 0.20
_refine_diff_density_max 0.964
_refine_diff_density_min -1.854
_refine_diff_density_rms 0.241
_refine_ls_extinction_method none
_refine_ls_goodness_of_fit_ref 1.084
_refine_ls_hydrogen_treatment mixed
_refine_ls_matrix_type full
_refine_ls_number_parameters 235
_refine_ls_number_reflns 1806
_refine_ls_number_restraints 97
_refine_ls_restrained_S_all 1.057
_refine_ls_R_factor_all 0.0487
_refine_ls_R_factor_gt 0.0339
_refine_ls_shift/su_max 0.001
_refine_ls_shift/su_mean 0.000
_refine_ls_structure_factor_coef Fsqd
_refine_ls_weighting_details 'calc w=1/[\s^2^(Fo^2^)+(0.0507P)^2^+0.0000P] where P=(Fo^2^+2Fc^2^)/3'
_refine_ls_weighting_scheme calc
_refine_ls_wR_factor_gt 0.0800
_refine_ls_wR_factor_ref 0.0865
_reflns_number_gt 1564
_reflns_number_total 1806
_reflns_threshold_expression >2sigma(I)
_cod_data_source_file ja025765g_s1_2.cif
_cod_data_source_block ele2
_cod_database_code 4114853

loop_
_symmetry_equiv_pos_as_xyz
'x, y, z'
'-x, y+1/2, -z+1/2'
'-x, -y, -z'
'x, -y-1/2, z-1/2'

loop_
_atom_site_label
_atom_site_type_symbol
_atom_site_fract_x
_atom_site_fract_y
_atom_site_fract_z
_atom_site_U_iso_or_equiv
_atom_site_adp_type
_atom_site_occupancy
_atom_site_symmetry_multiplicity
_atom_site_calc_flag
_atom_site_refinement_flags
Au1 Au 0.59922(3) 0.85857(4) 0.06292(2) 0.0439(2) Uani 1 1 d .
C1 C 0.7390(7) 0.9695(11) 0.0876(5) 0.047(2) Uani 1 1 d DU
C2 C 0.8054(7) 0.9916(11) 0.1654(6) 0.057(3) Uani 1 1 d DU
C3 C 0.9022(8) 1.0566(15) 0.1843(7) 0.089(4) Uani 1 1 d DU
C4 C 0.9388(9) 1.1033(15) 0.1242(6) 0.081(3) Uani 1 1 d DU
C5 C 0.8770(8) 1.0820(14) 0.0449(7) 0.068(3) Uani 1 1 d DU
C6 C 0.7792(8) 1.0205(12) 0.0289(6) 0.054(2) Uani 1 1 d DU
F1 F 0.7747(5) 0.9452(10) 0.2291(3) 0.0810(19) Uani 1 1 d DU
F2 F 0.9635(6) 1.0788(14) 0.2644(5) 0.148(4) Uani 1 1 d DU
F3 F 1.0378(6) 1.1669(13) 0.1430(7) 0.153(4) Uani 1 1 d DU
F4 F 0.9129(6) 1.1337(9) -0.0149(6) 0.111(3) Uani 1 1 d DU
F5 F 0.7218(5) 1.0059(8) -0.0507(3) 0.0772(18) Uani 1 1 d DU
N1 N 0.4591(6) 0.7371(10) 0.0392(4) 0.053(2) Uani 1 1 d U
H1 H 0.4090 0.7853 0.0011 0.064 Uiso 1 1 calc R
C7 C 0.4316(7) 0.6005(11) 0.0709(5) 0.039(2) Uani 1 1 d U
C8 C 0.5079(7) 0.5132(11) 0.1406(5) 0.042(2) Uani 1 1 d DU
C9 C 0.5841(7) 0.6069(12) 0.1992(5) 0.046(2) Uani 1 1 d DU
H9 H 0.5832 0.7279 0.1973 0.055 Uiso 1 1 calc R
C10 C 0.6611(8) 0.5224(14) 0.2603(6) 0.067(3) Uani 1 1 d DU
H10 H 0.7108 0.5863 0.3001 0.080 Uiso 1 1 calc R
C11 C 0.6641(9) 0.3445(13) 0.2621(7) 0.072(3) Uani 1 1 d DU
H11 H 0.7173 0.2873 0.3020 0.086 Uiso 1 1 calc R
C12 C 0.5894(8) 0.2511(13) 0.2057(6) 0.061(3) Uani 1 1 d DU
H12 H 0.5910 0.1302 0.2085 0.073 Uiso 1 1 calc R
C13 C 0.5110(8) 0.3324(11) 0.1443(5) 0.047(2) Uani 1 1 d DU
H13 H 0.4608 0.2667 0.1058 0.056 Uiso 1 1 calc R
C14 C 0.3242(7) 0.5340(11) 0.0358(5) 0.044(2) Uani 1 1 d DU
C15 C 0.2736(7) 0.5368(11) -0.0481(6) 0.051(2) Uani 1 1 d DU
H15 H 0.3083 0.5792 -0.0817 0.061 Uiso 1 1 calc R
C16 C 0.1742(8) 0.4782(13) -0.0816(7) 0.068(3) Uani 1 1 d DU
H16 H 0.1410 0.4795 -0.1377 0.082 Uiso 1 1 calc R
C17 C 0.1240(9) 0.4175(15) -0.0314(7) 0.077(3) Uani 1 1 d DU
H17 H 0.0556 0.3798 -0.0539 0.093 Uiso 1 1 calc R
C18 C 0.1713(8) 0.4107(14) 0.0505(8) 0.072(3) Uani 1 1 d DU
H18 H 0.1354 0.3691 0.0834 0.087 Uiso 1 1 calc R
C19 C 0.2715(7) 0.4647(12) 0.0844(6) 0.057(2) Uani 1 1 d DU
H19 H 0.3050 0.4554 0.1402 0.068 Uiso 1 1 calc R

loop_
_atom_site_aniso_label
_atom_site_aniso_U_11
_atom_site_aniso_U_22
_atom_site_aniso_U_33
_atom_site_aniso_U_23
_atom_site_aniso_U_13
_atom_site_aniso_U_12
Au1 0.0493(3) 0.0363(3) 0.0442(3) 0.00620(17) 0.0134(2) -0.00496(18)
C1 0.057(6) 0.036(6) 0.052(4) 0.004(4) 0.023(4) -0.004(5)
C2 0.043(5) 0.066(7) 0.059(5) 0.006(5) 0.015(4) -0.002(5)
C3 0.062(7) 0.098(10) 0.091(6) 0.006(8) 0.005(5) -0.018(7)
C4 0.049(6) 0.060(8) 0.135(6) 0.006(8) 0.031(6) -0.010(6)
C5 0.066(6) 0.048(6) 0.109(6) 0.021(6) 0.054(5) 0.010(6)
C6 0.067(6) 0.041(6) 0.062(5) 0.006(5) 0.033(5) 0.000(5)
F1 0.074(4) 0.112(5) 0.049(3) 0.009(4) 0.009(3) -0.005(4)
F2 0.089(6) 0.192(9) 0.109(5) 0.014(7) -0.036(5) -0.046(6)
F3 0.070(5) 0.158(9) 0.226(11) 0.024(7) 0.042(6) -0.041(5)
F4 0.118(6) 0.094(6) 0.163(7) 0.034(5) 0.102(6) 0.003(4)
F5 0.103(5) 0.079(4) 0.062(4) 0.006(3) 0.045(3) 0.000(4)
N1 0.066(6) 0.042(5) 0.047(5) 0.012(4) 0.014(4) 0.000(4)
C7 0.049(5) 0.033(5) 0.042(5) -0.001(4) 0.024(4) 0.000(4)
C8 0.044(5) 0.044(5) 0.040(5) 0.003(4) 0.018(4) -0.004(4)
C9 0.066(6) 0.042(5) 0.035(5) 0.002(4) 0.022(4) -0.011(4)
C10 0.087(8) 0.069(6) 0.038(6) 0.003(5) 0.012(5) -0.014(6)
C11 0.081(8) 0.068(6) 0.052(7) 0.014(5) 0.004(5) 0.011(6)
C12 0.073(7) 0.049(6) 0.057(7) 0.011(5) 0.018(5) 0.010(5)
C13 0.062(6) 0.042(5) 0.038(5) -0.002(4) 0.019(4) -0.005(4)
C14 0.048(5) 0.032(6) 0.053(5) -0.004(4) 0.017(4) 0.001(4)
C15 0.049(5) 0.045(6) 0.056(5) 0.000(5) 0.015(4) 0.003(5)
C16 0.054(6) 0.050(7) 0.082(7) -0.003(6) -0.001(5) 0.003(5)
C17 0.040(6) 0.059(7) 0.122(8) -0.012(8) 0.013(5) -0.010(6)
C18 0.057(6) 0.056(7) 0.112(7) 0.008(7) 0.039(6) -0.007(6)
C19 0.053(6) 0.049(7) 0.073(6) 0.002(5) 0.029(5) 0.000(5)

loop_
_atom_type_symbol
_atom_type_description
_atom_type_scat_dispersion_real
_atom_type_scat_dispersion_imag
_atom_type_scat_source
C C 0.0033 0.0016 'International Tables Vol C Tables 4.2.6.8 and 6.1.1.4'
H H 0.0000 0.0000 'International Tables Vol C Tables 4.2.6.8 and 6.1.1.4'
Au Au -2.0133 8.8022 'International Tables Vol C Tables 4.2.6.8 and 6.1.1.4'
F F 0.0171 0.0103 'International Tables Vol C Tables 4.2.6.8 and 6.1.1.4'
N N 0.0061 0.0033 'International Tables Vol C Tables 4.2.6.8 and 6.1.1.4'

loop_
_geom_angle_atom_site_label_1
_geom_angle_atom_site_label_2
_geom_angle_atom_site_label_3
_geom_angle
C1 Au1 N1 178.0(3)
C2 C1 C6 114.0(10)
C2 C1 Au1 122.2(6)
C6 C1 Au1 123.7(7)
C3 C2 F1 116.5(9)
C3 C2 C1 123.9(10)
F1 C2 C1 119.6(8)
C2 C3 C4 119.9(11)
C2 C3 F2 120.3(11)
C4 C3 F2 119.8(10)
C3 C4 C5 119.3(11)
C3 C4 F3 120.2(10)
C5 C4 F3 120.5(10)
C6 C5 F4 122.1(11)
C6 C5 C4 118.7(10)
F4 C5 C4 119.0(10)
F5 C6 C5 115.6(9)
F5 C6 C1 120.3(9)
C5 C6 C1 124.1(10)
C7 N1 Au1 132.0(6)
N1 C7 C8 119.6(8)
N1 C7 C14 119.5(8)
C8 C7 C14 120.9(7)
C9 C8 C13 118.7(9)
C9 C8 C7 121.3(8)
C13 C8 C7 119.8(8)
C10 C9 C8 120.8(9)
C11 C10 C9 119.7(10)
C12 C11 C10 120.1(11)
C11 C12 C13 121.3(9)
C12 C13 C8 119.4(9)
C19 C14 C15 118.1(9)
C19 C14 C7 121.8(8)
C15 C14 C7 120.1(8)
C16 C15 C14 121.0(10)
C15 C16 C17 118.8(11)
C18 C17 C16 121.8(11)
C17 C18 C19 119.8(11)
C18 C19 C14 120.4(10)

loop_
_geom_bond_atom_site_label_1
_geom_bond_atom_site_label_2
_geom_bond_distance
Au1 C1 2.002(10)
Au1 N1 2.044(8)
C1 C2 1.365(11)
C1 C6 1.376(11)
C2 C3 1.347(13)
C2 F1 1.362(10)
C3 C4 1.356(13)
C3 F2 1.376(12)
C4 C5 1.365(13)
C4 F3 1.370(13)
C5 C6 1.355(12)
C5 F4 1.356(11)
C6 F5 1.350(10)
N1 C7 1.300(11)
C7 C8 1.470(13)
C7 C14 1.477(13)
C8 C9 1.389(11)
C8 C13 1.390(10)
C9 C10 1.381(12)
C10 C11 1.367(12)
C11 C12 1.359(12)
C12 C13 1.382(12)
C14 C19 1.392(11)
C14 C15 1.392(11)
C15 C16 1.363(12)
C16 C17 1.366(13)
C17 C18 1.357(12)
C18 C19 1.360(12)
